data_7220351
loop_
_publ_author_name
'Wang, Xiu-Li'
'Gong, Chun-Hua'
'Zhang, Ju-Wen'
'Liu, Guo-Cheng'
'Kan, Xiao-Min'
'Xu, Na'

_publ_section_title
;
 Polyoxometalate-directed assembly of various multinuclear metal--organic
 complexes with 4-amino-1,2,4-triazole and selective photocatalysis for
 organic dye degradation
;
_journal_issue 22
_journal_name_full CrystEngComm
_journal_page_first 4179
_journal_paper_doi 10.1039/C5CE00411J
_journal_volume 17
_journal_year 2015
_chemical_formula_sum 'C16 H40 Cu3 Mo24 N32 O84 P2'
_chemical_formula_weight 4579.92
_chemical_name_systematic
; 
 ? 
;
_space_group_IT_number 14
_symmetry_cell_setting monoclinic
_symmetry_space_group_name_Hall '-P 2ybc'
_symmetry_space_group_name_H-M 'P 1 21/c 1'
_atom_sites_solution_hydrogens geom
_atom_sites_solution_primary direct
_atom_sites_solution_secondary difmap
_audit_creation_method SHELXL-97
_audit_update_record
;
2015-04-02 deposited with the CCDC.
2015-04-21 downloaded from the CCDC.
;
_cell_angle_alpha 90.00
_cell_angle_beta 91.3400(1)
_cell_angle_gamma 90.00
_cell_formula_units_Z 2
_cell_length_a 12.8229(4)
_cell_length_b 14.7384(5)
_cell_length_c 25.0376(8)
_cell_measurement_temperature 296(2)
_cell_measurement_theta_max 25.00
_cell_measurement_theta_min 1.59
_cell_volume 4730.5(3)
_computing_cell_refinement 'SMART (Bruker, 2001)'
_computing_data_collection 'SMART (Bruker, 2001)'
_computing_data_reduction 'SAINT+ (Bruker, 1999)'
_computing_molecular_graphics 'PLATON (Spek, 2003)'
_computing_publication_material 'SHELXTL (1998)'
_computing_structure_refinement 'SHELXL-97 (Sheldrick, 2008)'
_computing_structure_solution 'SHELXS-97 (Sheldrick, 2008)'
_diffrn_ambient_temperature 296(2)
_diffrn_measured_fraction_theta_full 1.000
_diffrn_measured_fraction_theta_max 1.000
_diffrn_measurement_device_type 'CCD area detector'
_diffrn_measurement_method 'phi and omega scans'
_diffrn_radiation_monochromator graphite
_diffrn_radiation_source 'fine-focus sealed tube'
_diffrn_radiation_type MoK\a
_diffrn_radiation_wavelength 0.71073
_diffrn_reflns_av_R_equivalents 0.0167
_diffrn_reflns_av_unetI/netI 0.0190
_diffrn_reflns_limit_h_max 13
_diffrn_reflns_limit_h_min -15
_diffrn_reflns_limit_k_max 17
_diffrn_reflns_limit_k_min -13
_diffrn_reflns_limit_l_max 29
_diffrn_reflns_limit_l_min -29
_diffrn_reflns_number 23459
_diffrn_reflns_theta_full 25.00
_diffrn_reflns_theta_max 25.00
_diffrn_reflns_theta_min 1.59
_exptl_absorpt_coefficient_mu 3.886
_exptl_absorpt_correction_T_max 0.5103
_exptl_absorpt_correction_T_min 0.4685
_exptl_absorpt_correction_type multi-scan
_exptl_absorpt_process_details SADABS
_exptl_crystal_colour GREEN
_exptl_crystal_density_diffrn 3.215
_exptl_crystal_density_method 'not measured'
_exptl_crystal_description BLOCK
_exptl_crystal_F_000 4314
_exptl_crystal_size_max 0.23
_exptl_crystal_size_mid 0.21
_exptl_crystal_size_min 0.20
_refine_diff_density_max 2.148
_refine_diff_density_min -1.054
_refine_diff_density_rms 0.139
_refine_ls_extinction_method none
_refine_ls_goodness_of_fit_ref 1.044
_refine_ls_hydrogen_treatment constr
_refine_ls_matrix_type full
_refine_ls_number_parameters 731
_refine_ls_number_reflns 8336
_refine_ls_number_restraints 6
_refine_ls_restrained_S_all 1.049
_refine_ls_R_factor_all 0.0319
_refine_ls_R_factor_gt 0.0289
_refine_ls_shift/su_max 0.001
_refine_ls_shift/su_mean 0.000
_refine_ls_structure_factor_coef Fsqd
_refine_ls_weighting_details 'calc w=1/[\s^2^(Fo^2^)+(0.1000P)^2^+0.0000P] where P=(Fo^2^+2Fc^2^)/3'
_refine_ls_weighting_scheme calc
_refine_ls_wR_factor_gt 0.1147
_refine_ls_wR_factor_ref 0.1190
_reflns_number_gt 7790
_reflns_number_total 8336
_reflns_threshold_expression >2sigma(I)
_cod_data_source_file c5ce00411j2.cif
_cod_data_source_block 1
_cod_depositor_comments
;
The following automatic conversions were performed:

'_symmetry_cell_setting' value 'MONOCLINIC' changed to 'monoclinic'
according to
/usr/data/users/saulius/crontab/automatic-downloads/rss-feeds/RSC/lib/dictionaries/cif_core.dic
dictionary named 'cif_core.dic' version 2.4.2 from 2011-04-26.

'_refine_ls_hydrogen_treatment' value 'CONSTR' changed to 'constr'
according to
/usr/data/users/saulius/crontab/automatic-downloads/rss-feeds/RSC/lib/dictionaries/cif_core.dic
dictionary named 'cif_core.dic' version 2.4.2 from 2011-04-26.

Automatic conversion script
Id: cif_fix_values 3271 2015-04-21 07:52:19Z andrius 

 Adding full bibliography for 7220351--7220355.cif.
;
_cod_original_sg_symbol_H-M 'P 21/c'
_cod_database_code 7220351

loop_
_symmetry_equiv_pos_as_xyz
'x, y, z'
'-x, y+1/2, -z+1/2'
'-x, -y, -z'
'x, -y-1/2, z-1/2'

loop_
_atom_site_label
_atom_site_type_symbol
_atom_site_fract_x
_atom_site_fract_y
_atom_site_fract_z
_atom_site_U_iso_or_equiv
_atom_site_adp_type
_atom_site_occupancy
_atom_site_symmetry_multiplicity
_atom_site_calc_flag
_atom_site_refinement_flags
Mo1 Mo 0.34737(4) 0.61094(3) 0.226250(17) 0.01745(13) Uani 1 1 d .
P1 P 0.23518(9) 0.66288(8) 0.35112(5) 0.0123(3) Uani 1 1 d .
O1 O 0.3485(3) 0.9657(3) 0.44266(15) 0.0244(8) Uani 1 1 d .
C1 C 0.6170(5) 1.1461(4) 0.4422(2) 0.0239(12) Uani 1 1 d .
H1 H 0.6824 1.1192 0.4455 0.029 Uiso 1 1 calc R
Cu1 Cu 0.5000 1.0000 0.5000 0.0180(2) Uani 1 2 d S
N1 N 0.5262(4) 1.1075(3) 0.45439(17) 0.0203(9) Uani 1 1 d .
O1W O 0.2491(5) 1.2852(4) 0.4492(3) 0.076(2) Uani 1 1 d .
Cu2 Cu 0.29479(5) 1.13492(5) 0.43716(3) 0.02194(17) Uani 1 1 d .
Mo2 Mo 0.42852(4) 0.80214(3) 0.292538(18) 0.01860(13) Uani 1 1 d .
C2 C 0.4925(5) 1.2434(4) 0.4254(2) 0.0296(13) Uani 1 1 d .
H2 H 0.4577 1.2963 0.4154 0.036 Uiso 1 1 calc R
N2 N 0.4481(4) 1.1695(3) 0.44277(19) 0.0262(11) Uani 1 1 d .
O2 O -0.0519(3) 0.5635(3) 0.34751(15) 0.0250(8) Uani 1 1 d .
O2W O 0.2315(8) 1.3483(7) 0.6157(4) 0.135(3) Uani 1 1 d U
H2WA H 0.1810 1.3782 0.6284 0.161 Uiso 1 1 d R
H2WB H 0.2332 1.3595 0.5824 0.161 Uiso 1 1 d R
Mo3 Mo 0.42370(4) 0.48733(3) 0.349403(18) 0.01933(13) Uani 1 1 d .
O3 O -0.1214(3) 0.6398(3) 0.24962(18) 0.0353(10) Uani 1 1 d .
N3 N 0.5976(4) 1.2309(3) 0.42434(18) 0.0242(10) Uani 1 1 d .
C3 C 0.3845(4) 1.0846(4) 0.5915(2) 0.0214(11) Uani 1 1 d .
H3 H 0.4334 1.0660 0.6173 0.026 Uiso 1 1 calc R
Mo4 Mo 0.15923(4) 0.45252(3) 0.289019(19) 0.02093(13) Uani 1 1 d .
O4 O -0.0456(4) 0.4572(3) 0.43811(18) 0.0391(11) Uani 1 1 d .
N4 N 0.6757(4) 1.2910(4) 0.4090(2) 0.0356(13) Uani 1 1 d .
H4A H 0.6642 1.3102 0.3766 0.043 Uiso 1 1 d R
H4B H 0.6772 1.3377 0.4302 0.043 Uiso 1 1 d R
C4 C 0.2473(4) 1.1421(4) 0.5544(2) 0.0249(12) Uani 1 1 d .
H4 H 0.1832 1.1710 0.5496 0.030 Uiso 1 1 calc R
N5 N 0.3924(3) 1.0713(3) 0.54053(17) 0.0182(9) Uani 1 1 d .
Mo5 Mo 0.29245(4) 0.87040(3) 0.415211(18) 0.01792(13) Uani 1 1 d .
C5 C 0.3192(5) 1.0884(5) 0.3193(3) 0.0339(14) Uani 1 1 d .
H5 H 0.3190 1.0255 0.3221 0.041 Uiso 1 1 calc R
O5 O 0.0427(3) 0.5184(3) 0.25863(15) 0.0238(8) Uani 1 1 d .
Mo6 Mo 0.18600(4) 0.79705(3) 0.234878(18) 0.02157(13) Uani 1 1 d .
O6 O 0.5030(3) 0.3984(3) 0.33773(15) 0.0253(9) Uani 1 1 d .
N6 N 0.3022(3) 1.1088(3) 0.51625(18) 0.0229(10) Uani 1 1 d .
C6 C 0.3293(5) 1.2247(5) 0.2890(3) 0.0411(17) Uani 1 1 d .
H6 H 0.3373 1.2735 0.2659 0.049 Uiso 1 1 calc R
Mo7 Mo 0.47964(4) 0.67849(3) 0.420905(19) 0.02087(13) Uani 1 1 d .
O7 O 0.3054(4) 0.4748(3) 0.52455(16) 0.0364(11) Uani 1 1 d .
N7 N 0.2954(4) 1.1292(3) 0.60172(18) 0.0262(11) Uani 1 1 d .
C7 C 0.0780(6) 1.1347(5) 0.3911(3) 0.0442(17) Uani 1 1 d .
H7 H 0.0953 1.1672 0.3607 0.053 Uiso 1 1 calc R
Mo8 Mo 0.04776(4) 0.84185(3) 0.360515(19) 0.02187(13) Uani 1 1 d .
O8 O 0.5227(3) 0.8772(3) 0.28074(16) 0.0272(9) Uani 1 1 d .
C8 C -0.0080(5) 1.0685(5) 0.4508(3) 0.0431(17) Uani 1 1 d .
H8 H -0.0634 1.0447 0.4696 0.052 Uiso 1 1 calc R
N8 N 0.2679(4) 1.1607(5) 0.6530(2) 0.0492(17) Uani 1 1 d .
H8A H 0.2391 1.2144 0.6450 0.059 Uiso 1 1 d R
H8B H 0.2115 1.1256 0.6601 0.059 Uiso 1 1 d R
Mo9 Mo 0.12027(4) 0.72670(3) 0.473870(18) 0.02232(13) Uani 1 1 d .
O9 O 0.4077(3) 0.5689(3) 0.17304(16) 0.0294(9) Uani 1 1 d .
N9 N 0.3061(4) 1.1445(3) 0.35833(19) 0.0281(11) Uani 1 1 d .
O10 O 0.1522(3) 0.3558(3) 0.25446(15) 0.0261(9) Uani 1 1 d .
Mo10 Mo 0.29962(4) 0.52961(3) 0.466116(18) 0.02301(14) Uani 1 1 d .
N10 N 0.3135(4) 1.2316(4) 0.3382(2) 0.0368(13) Uani 1 1 d .
Mo11 Mo 0.03666(4) 0.51843(3) 0.401683(19) 0.02377(14) Uani 1 1 d .
O11 O 0.1630(3) 0.9164(2) 0.38835(14) 0.0234(8) Uani 1 1 d .
N11 N 0.3333(4) 1.1355(4) 0.2741(2) 0.0406(14) Uani 1 1 d .
Mo12 Mo -0.00739(4) 0.63207(3) 0.28340(2) 0.02251(13) Uani 1 1 d .
O12 O 0.3916(3) 0.7799(3) 0.43676(15) 0.0220(8) Uani 1 1 d .
N12 N 0.3463(6) 1.0961(6) 0.2230(3) 0.069(2) Uani 1 1 d .
H12B H 0.4092 1.1076 0.2121 0.082 Uiso 1 1 d R
H12A H 0.3026 1.1190 0.1991 0.082 Uiso 1 1 d R
N13 N 0.1439(4) 1.1077(4) 0.4301(2) 0.0285(11) Uani 1 1 d .
O13 O 0.5189(3) 0.5695(2) 0.38389(15) 0.0209(8) Uani 1 1 d .
O14 O 0.2890(3) 0.4428(2) 0.32564(14) 0.0200(8) Uani 1 1 d .
N14 N 0.0895(4) 1.0678(4) 0.4685(2) 0.0412(14) Uani 1 1 d .
O15 O 0.0243(3) 0.8038(3) 0.43024(15) 0.0227(8) Uani 1 1 d .
N15 N -0.0181(4) 1.1061(4) 0.4039(2) 0.0341(12) Uani 1 1 d .
N16 N -0.1146(5) 1.1164(5) 0.3764(3) 0.0554(18) Uani 1 1 d .
H16A H -0.1628 1.0844 0.3913 0.066 Uiso 1 1 d R
H16B H -0.1330 1.1731 0.3771 0.066 Uiso 1 1 d R
O16 O -0.0124(3) 0.7375(3) 0.33021(15) 0.0234(8) Uani 1 1 d .
O17 O 0.2116(3) 0.8268(2) 0.47598(14) 0.0213(8) Uani 1 1 d .
O18 O 0.0430(3) 0.6276(3) 0.43874(15) 0.0251(8) Uani 1 1 d .
O19 O 0.0842(3) 0.4271(3) 0.34972(15) 0.0246(8) Uani 1 1 d .
O20 O 0.2425(3) 0.5303(3) 0.23896(14) 0.0222(8) Uani 1 1 d .
O21 O 0.4483(3) 0.7137(2) 0.24236(14) 0.0203(8) Uani 1 1 d .
O22 O 0.3498(3) 0.8678(2) 0.34922(14) 0.0213(8) Uani 1 1 d .
O23 O -0.0457(3) 0.9203(3) 0.35113(16) 0.0290(9) Uani 1 1 d .
O24 O 0.2252(3) 0.6412(3) 0.48587(14) 0.0255(9) Uani 1 1 d .
O25 O 0.3813(3) 0.4556(3) 0.42198(15) 0.0249(8) Uani 1 1 d .
O26 O 0.4250(3) 0.5538(2) 0.28612(14) 0.0213(8) Uani 1 1 d .
O27 O 0.2617(3) 0.7011(3) 0.19620(14) 0.0223(8) Uani 1 1 d .
O28 O 0.1232(3) 0.8480(3) 0.29300(15) 0.0235(8) Uani 1 1 d .
O29 O 0.0624(4) 0.7341(3) 0.53285(17) 0.0339(10) Uani 1 1 d .
O30 O 0.0815(3) 0.6979(3) 0.24218(15) 0.0248(9) Uani 1 1 d .
O31 O 0.3144(3) 0.8520(3) 0.24621(14) 0.0223(8) Uani 1 1 d .
O32 O 0.4848(3) 0.7366(3) 0.35021(15) 0.0231(8) Uani 1 1 d .
O33 O 0.4233(3) 0.6084(3) 0.47446(15) 0.0252(8) Uani 1 1 d .
O34 O 0.1745(3) 0.4925(3) 0.43631(15) 0.0250(9) Uani 1 1 d .
O35 O 0.1368(3) 0.8543(3) 0.18194(16) 0.0356(10) Uani 1 1 d .
O36 O 0.5941(3) 0.7111(3) 0.44866(17) 0.0289(9) Uani 1 1 d .
O37 O 0.1940(3) 0.7414(2) 0.38490(13) 0.0163(7) Uani 1 1 d .
O38 O 0.2801(3) 0.7015(2) 0.29947(14) 0.0157(7) Uani 1 1 d .
O39 O 0.3212(3) 0.6131(2) 0.38284(13) 0.0153(7) Uani 1 1 d .
O40 O 0.1461(3) 0.5969(2) 0.33765(13) 0.0161(7) Uani 1 1 d .

loop_
_atom_site_aniso_label
_atom_site_aniso_U_11
_atom_site_aniso_U_22
_atom_site_aniso_U_33
_atom_site_aniso_U_23
_atom_site_aniso_U_13
_atom_site_aniso_U_12
Mo1 0.0212(3) 0.0166(2) 0.0146(2) -0.00163(17) 0.00046(18) 0.00101(18)
P1 0.0136(6) 0.0096(6) 0.0136(6) 0.0003(5) -0.0005(5) -0.0005(5)
O1 0.030(2) 0.0161(19) 0.027(2) -0.0042(16) -0.0056(17) 0.0004(16)
C1 0.026(3) 0.019(3) 0.027(3) -0.002(2) 0.000(2) -0.003(2)
Cu1 0.0217(5) 0.0118(4) 0.0205(4) 0.0028(3) -0.0005(4) 0.0020(3)
N1 0.024(2) 0.014(2) 0.022(2) 0.0008(18) 0.0008(19) 0.0025(19)
O1W 0.067(4) 0.022(3) 0.137(6) 0.000(3) -0.022(4) 0.002(3)
Cu2 0.0206(4) 0.0217(4) 0.0233(4) 0.0023(3) -0.0046(3) -0.0004(3)
Mo2 0.0202(3) 0.0162(2) 0.0195(2) -0.00016(17) 0.00137(19) -0.00408(18)
C2 0.028(3) 0.023(3) 0.037(3) 0.017(3) -0.004(3) -0.002(2)
N2 0.022(2) 0.025(3) 0.031(3) 0.013(2) -0.007(2) 0.000(2)
O2 0.0184(19) 0.028(2) 0.029(2) -0.0081(17) 0.0028(16) -0.0013(16)
O2W 0.131(5) 0.138(5) 0.135(5) 0.024(4) 0.028(4) 0.032(4)
Mo3 0.0240(3) 0.0140(2) 0.0198(2) -0.00029(17) -0.00201(19) 0.00588(18)
O3 0.021(2) 0.038(3) 0.046(3) -0.005(2) -0.0142(19) 0.0034(18)
N3 0.033(3) 0.019(2) 0.020(2) 0.0041(19) -0.004(2) -0.009(2)
C3 0.023(3) 0.019(3) 0.022(3) 0.002(2) -0.001(2) -0.003(2)
Mo4 0.0243(3) 0.0147(2) 0.0238(3) -0.00586(18) 0.0009(2) -0.00270(18)
O4 0.042(3) 0.035(3) 0.041(3) 0.002(2) 0.015(2) -0.013(2)
N4 0.042(3) 0.039(3) 0.025(3) 0.001(2) 0.002(2) -0.020(3)
C4 0.023(3) 0.027(3) 0.024(3) -0.004(2) 0.001(2) 0.003(2)
N5 0.020(2) 0.017(2) 0.018(2) 0.0013(17) -0.0053(17) 0.0008(18)
Mo5 0.0226(3) 0.0120(2) 0.0191(2) -0.00364(17) -0.00167(19) -0.00236(17)
C5 0.030(3) 0.033(4) 0.039(4) 0.003(3) 0.006(3) -0.002(3)
O5 0.021(2) 0.025(2) 0.0253(19) -0.0079(16) -0.0043(16) -0.0004(16)
Mo6 0.0219(3) 0.0231(3) 0.0195(3) 0.00537(18) -0.0022(2) 0.00571(19)
O6 0.030(2) 0.018(2) 0.027(2) 0.0002(16) -0.0023(17) 0.0056(16)
N6 0.022(2) 0.015(2) 0.030(3) -0.0002(19) -0.005(2) 0.0005(18)
C6 0.032(4) 0.044(4) 0.047(4) 0.022(3) 0.000(3) 0.006(3)
Mo7 0.0207(3) 0.0164(3) 0.0250(3) 0.00090(19) -0.0096(2) -0.00134(18)
O7 0.053(3) 0.032(2) 0.024(2) 0.0122(18) -0.002(2) 0.003(2)
N7 0.029(3) 0.031(3) 0.018(2) -0.004(2) 0.006(2) -0.010(2)
C7 0.041(4) 0.048(4) 0.043(4) 0.011(3) -0.003(3) 0.005(3)
Mo8 0.0191(3) 0.0213(3) 0.0250(3) -0.00267(19) -0.0023(2) 0.00677(19)
O8 0.030(2) 0.024(2) 0.028(2) 0.0000(17) -0.0008(17) -0.0080(17)
C8 0.026(3) 0.057(5) 0.046(4) 0.004(3) 0.003(3) -0.006(3)
N8 0.038(3) 0.088(5) 0.022(3) -0.016(3) 0.010(2) -0.001(3)
Mo9 0.0302(3) 0.0174(3) 0.0196(3) -0.00217(18) 0.0061(2) -0.0009(2)
O9 0.033(2) 0.027(2) 0.027(2) -0.0057(17) 0.0040(18) 0.0061(18)
N9 0.029(3) 0.028(3) 0.027(3) 0.005(2) -0.007(2) 0.000(2)
O10 0.030(2) 0.021(2) 0.027(2) -0.0067(16) -0.0021(17) -0.0033(16)
Mo10 0.0326(3) 0.0192(3) 0.0172(2) 0.00458(18) -0.0002(2) 0.0020(2)
N10 0.041(3) 0.030(3) 0.039(3) 0.011(2) -0.004(3) 0.001(2)
Mo11 0.0269(3) 0.0199(3) 0.0247(3) -0.00145(19) 0.0057(2) -0.0075(2)
O11 0.032(2) 0.0134(18) 0.024(2) -0.0047(15) -0.0045(16) 0.0026(16)
N11 0.024(3) 0.065(4) 0.032(3) 0.007(3) 0.000(2) 0.005(3)
Mo12 0.0155(2) 0.0239(3) 0.0278(3) -0.0017(2) -0.0062(2) -0.00057(18)
O12 0.025(2) 0.0172(19) 0.0237(19) -0.0008(15) -0.0075(16) -0.0001(15)
N12 0.056(4) 0.111(7) 0.039(4) -0.009(4) 0.009(3) 0.007(4)
N13 0.020(2) 0.034(3) 0.031(3) -0.008(2) -0.004(2) -0.001(2)
O13 0.0185(18) 0.0182(19) 0.0259(19) -0.0013(15) -0.0042(15) 0.0000(15)
O14 0.0230(19) 0.0149(18) 0.0220(18) -0.0014(15) -0.0019(15) -0.0005(15)
N14 0.029(3) 0.053(4) 0.041(3) 0.000(3) -0.007(2) -0.004(3)
O15 0.024(2) 0.020(2) 0.024(2) 0.0003(16) 0.0016(16) 0.0031(16)
N15 0.027(3) 0.040(3) 0.035(3) -0.003(2) -0.005(2) 0.006(2)
N16 0.030(3) 0.073(5) 0.063(4) 0.006(4) -0.014(3) 0.004(3)
O16 0.021(2) 0.024(2) 0.025(2) -0.0042(16) -0.0021(15) 0.0040(16)
O17 0.025(2) 0.0180(19) 0.0213(19) -0.0048(15) 0.0000(15) -0.0021(16)
O18 0.028(2) 0.022(2) 0.026(2) -0.0050(16) 0.0034(17) -0.0016(16)
O19 0.028(2) 0.019(2) 0.027(2) -0.0031(16) 0.0059(16) -0.0082(16)
O20 0.024(2) 0.022(2) 0.0203(19) -0.0047(15) -0.0031(15) -0.0028(16)
O21 0.023(2) 0.0168(19) 0.0211(19) -0.0002(15) 0.0016(15) -0.0005(15)
O22 0.030(2) 0.0146(19) 0.0199(18) -0.0008(15) 0.0022(16) -0.0028(15)
O23 0.027(2) 0.026(2) 0.033(2) -0.0068(17) -0.0040(17) 0.0087(17)
O24 0.035(2) 0.022(2) 0.0198(19) -0.0014(16) 0.0029(17) -0.0003(17)
O25 0.035(2) 0.0136(18) 0.026(2) 0.0050(16) -0.0010(17) 0.0013(16)
O26 0.024(2) 0.0192(19) 0.0210(19) -0.0008(15) -0.0011(15) 0.0029(15)
O27 0.025(2) 0.024(2) 0.0174(18) 0.0035(15) -0.0054(16) 0.0039(16)
O28 0.023(2) 0.023(2) 0.024(2) -0.0001(16) -0.0004(16) 0.0014(16)
O29 0.046(3) 0.028(2) 0.029(2) -0.0048(18) 0.012(2) 0.002(2)
O30 0.0205(19) 0.031(2) 0.0229(19) -0.0057(16) -0.0051(16) 0.0039(16)
O31 0.025(2) 0.020(2) 0.0220(19) 0.0060(16) 0.0012(16) -0.0004(16)
O32 0.025(2) 0.0175(19) 0.027(2) 0.0003(16) -0.0030(16) -0.0008(15)
O33 0.030(2) 0.024(2) 0.0218(19) 0.0019(16) -0.0066(16) 0.0004(17)
O34 0.031(2) 0.019(2) 0.025(2) -0.0009(16) 0.0033(17) -0.0010(16)
O35 0.036(2) 0.042(3) 0.028(2) 0.012(2) -0.0025(19) 0.011(2)
O36 0.024(2) 0.024(2) 0.038(2) -0.0080(18) -0.0128(17) -0.0006(17)
O37 0.0185(18) 0.0121(17) 0.0180(18) -0.0026(14) -0.0031(14) -0.0006(14)
O38 0.0162(17) 0.0143(18) 0.0166(17) 0.0025(14) -0.0017(14) -0.0009(14)
O39 0.0179(18) 0.0118(17) 0.0158(17) 0.0019(14) -0.0045(14) 0.0000(14)
O40 0.0156(17) 0.0173(18) 0.0152(17) 0.0015(14) -0.0032(14) -0.0016(14)

loop_
_atom_type_symbol
_atom_type_description
_atom_type_scat_dispersion_real
_atom_type_scat_dispersion_imag
_atom_type_scat_source
C C 0.0033 0.0016 'International Tables Vol C Tables 4.2.6.8 and 6.1.1.4'
H H 0.0000 0.0000 'International Tables Vol C Tables 4.2.6.8 and 6.1.1.4'
N N 0.0061 0.0033 'International Tables Vol C Tables 4.2.6.8 and 6.1.1.4'
O O 0.0106 0.0060 'International Tables Vol C Tables 4.2.6.8 and 6.1.1.4'
P P 0.1023 0.0942 'International Tables Vol C Tables 4.2.6.8 and 6.1.1.4'
Cu Cu 0.3201 1.2651 'International Tables Vol C Tables 4.2.6.8 and 6.1.1.4'
Mo Mo -1.6832 0.6857 'International Tables Vol C Tables 4.2.6.8 and 6.1.1.4'

loop_
_geom_angle_atom_site_label_1
_geom_angle_atom_site_label_2
_geom_angle_atom_site_label_3
_geom_angle
_geom_angle_site_symmetry_1
_geom_angle_site_symmetry_3
O9 Mo1 O20 104.65(19) . .
O9 Mo1 O27 102.75(18) . .
O20 Mo1 O27 96.02(17) . .
O9 Mo1 O26 102.28(18) . .
O20 Mo1 O26 87.13(16) . .
O27 Mo1 O26 153.07(15) . .
O9 Mo1 O21 97.48(18) . .
O20 Mo1 O21 156.95(15) . .
O27 Mo1 O21 85.15(16) . .
O26 Mo1 O21 81.89(15) . .
O9 Mo1 O38 167.80(17) . .
O20 Mo1 O38 87.17(14) . .
O27 Mo1 O38 72.49(14) . .
O26 Mo1 O38 80.99(13) . .
O21 Mo1 O38 71.17(13) . .
O39 P1 O40 109.5(2) . .
O39 P1 O37 109.20(19) . .
O40 P1 O37 109.6(2) . .
O39 P1 O38 109.52(19) . .
O40 P1 O38 110.01(19) . .
O37 P1 O38 108.9(2) . .
N1 C1 N3 108.4(5) . .
N1 Cu1 N1 180.0 . 3_676
N1 Cu1 N5 89.98(18) . 3_676
N1 Cu1 N5 90.02(18) 3_676 3_676
N1 Cu1 N5 90.03(18) . .
N1 Cu1 N5 89.97(18) 3_676 .
N5 Cu1 N5 180.0 3_676 .
C1 N1 N2 107.5(4) . .
C1 N1 Cu1 129.1(4) . .
N2 N1 Cu1 121.1(3) . .
N13 Cu2 N9 91.1(2) . .
N13 Cu2 N6 94.2(2) . .
N9 Cu2 N6 170.3(2) . .
N13 Cu2 N2 177.0(2) . .
N9 Cu2 N2 87.6(2) . .
N6 Cu2 N2 87.53(19) . .
N13 Cu2 O1W 87.5(2) . .
N9 Cu2 O1W 94.9(2) . .
N6 Cu2 O1W 93.5(2) . .
N2 Cu2 O1W 89.9(2) . .
O8 Mo2 O21 103.76(18) . .
O8 Mo2 O32 102.20(18) . .
O21 Mo2 O32 96.01(16) . .
O8 Mo2 O31 100.21(18) . .
O21 Mo2 O31 88.58(16) . .
O32 Mo2 O31 155.31(16) . .
O8 Mo2 O22 100.54(17) . .
O21 Mo2 O22 155.11(16) . .
O32 Mo2 O22 83.97(16) . .
O31 Mo2 O22 81.87(15) . .
O8 Mo2 O38 172.47(16) . .
O21 Mo2 O38 74.66(14) . .
O32 Mo2 O38 85.31(14) . .
O31 Mo2 O38 72.50(14) . .
O22 Mo2 O38 80.54(14) . .
N2 C2 N3 109.4(5) . .
C2 N2 N1 107.6(5) . .
C2 N2 Cu2 127.8(4) . .
N1 N2 Cu2 123.0(4) . .
Mo11 O2 Mo12 125.7(2) . .
O6 Mo3 O26 104.10(17) . .
O6 Mo3 O13 100.88(17) . .
O26 Mo3 O13 91.89(16) . .
O6 Mo3 O14 102.78(17) . .
O26 Mo3 O14 86.70(16) . .
O13 Mo3 O14 155.92(15) . .
O6 Mo3 O25 98.98(17) . .
O26 Mo3 O25 156.85(16) . .
O13 Mo3 O25 85.46(16) . .
O14 Mo3 O25 86.49(16) . .
O6 Mo3 O39 169.60(15) . .
O26 Mo3 O39 84.70(14) . .
O13 Mo3 O39 72.92(14) . .
O14 Mo3 O39 83.02(13) . .
O25 Mo3 O39 72.52(14) . .
C1 N3 C2 107.1(5) . .
C1 N3 N4 123.4(5) . .
C2 N3 N4 129.5(5) . .
N5 C3 N7 110.3(5) . .
O10 Mo4 O19 103.26(18) . .
O10 Mo4 O14 102.92(18) . .
O19 Mo4 O14 93.16(17) . .
O10 Mo4 O5 101.15(18) . .
O19 Mo4 O5 90.73(17) . .
O14 Mo4 O5 154.02(16) . .
O10 Mo4 O20 100.70(17) . .
O19 Mo4 O20 156.00(15) . .
O14 Mo4 O20 82.64(15) . .
O5 Mo4 O20 83.43(16) . .
O10 Mo4 O40 172.82(16) . .
O19 Mo4 O40 74.11(14) . .
O14 Mo4 O40 83.99(13) . .
O5 Mo4 O40 72.41(13) . .
O20 Mo4 O40 81.95(13) . .
N6 C4 N7 110.6(5) . .
C3 N5 N6 106.4(4) . .
C3 N5 Cu1 129.9(4) . .
N6 N5 Cu1 123.4(3) . .
O1 Mo5 O22 101.90(18) . .
O1 Mo5 O11 101.75(17) . .
O22 Mo5 O11 93.09(17) . .
O1 Mo5 O12 100.86(17) . .
O22 Mo5 O12 87.80(17) . .
O11 Mo5 O12 156.67(16) . .
O1 Mo5 O17 100.44(17) . .
O22 Mo5 O17 157.45(16) . .
O11 Mo5 O17 85.33(16) . .
O12 Mo5 O17 85.02(16) . .
O1 Mo5 O37 171.92(16) . .
O22 Mo5 O37 85.25(14) . .
O11 Mo5 O37 73.85(14) . .
O12 Mo5 O37 83.00(14) . .
O17 Mo5 O37 72.68(13) . .
N9 C5 N11 109.2(6) . .
Mo12 O5 Mo4 125.5(2) . .
O35 Mo6 O28 104.83(19) . .
O35 Mo6 O31 102.6(2) . .
O28 Mo6 O31 96.01(17) . .
O35 Mo6 O27 98.72(18) . .
O28 Mo6 O27 155.04(16) . .
O31 Mo6 O27 86.73(16) . .
O35 Mo6 O30 101.5(2) . .
O28 Mo6 O30 85.33(16) . .
O31 Mo6 O30 154.69(15) . .
O27 Mo6 O30 81.95(16) . .
O35 Mo6 O38 169.06(17) . .
O28 Mo6 O38 85.98(14) . .
O31 Mo6 O38 74.15(14) . .
O27 Mo6 O38 70.86(13) . .
O30 Mo6 O38 80.76(14) . .
C4 N6 N5 106.6(4) . .
C4 N6 Cu2 129.6(4) . .
N5 N6 Cu2 121.2(3) . .
N10 C6 N11 110.6(6) . .
O36 Mo7 O33 102.22(19) . .
O36 Mo7 O12 101.76(18) . .
O33 Mo7 O12 92.50(17) . .
O36 Mo7 O13 101.65(18) . .
O33 Mo7 O13 89.64(17) . .
O12 Mo7 O13 155.46(15) . .
O36 Mo7 O32 101.54(19) . .
O33 Mo7 O32 156.24(16) . .
O12 Mo7 O32 83.09(16) . .
O13 Mo7 O32 85.16(15) . .
O36 Mo7 O39 173.18(16) . .
O33 Mo7 O39 74.06(14) . .
O12 Mo7 O39 84.25(14) . .
O13 Mo7 O39 72.85(13) . .
O32 Mo7 O39 82.25(14) . .
C4 N7 C3 106.1(5) . .
C4 N7 N8 129.6(5) . .
C3 N7 N8 124.2(5) . .
N13 C7 N15 107.4(6) . .
O23 Mo8 O15 102.01(18) . .
O23 Mo8 O16 102.90(18) . .
O15 Mo8 O16 93.36(17) . .
O23 Mo8 O11 101.16(18) . .
O15 Mo8 O11 88.41(16) . .
O16 Mo8 O11 154.94(16) . .
O23 Mo8 O28 102.22(18) . .
O15 Mo8 O28 155.60(16) . .
O16 Mo8 O28 84.02(16) . .
O11 Mo8 O28 84.15(16) . .
O23 Mo8 O37 171.60(16) . .
O15 Mo8 O37 74.03(14) . .
O16 Mo8 O37 84.87(14) . .
O11 Mo8 O37 71.59(13) . .
O28 Mo8 O37 81.58(14) . .
N15 C8 N14 112.4(6) . .
O29 Mo9 O24 103.64(19) . .
O29 Mo9 O17 102.27(19) . .
O24 Mo9 O17 94.54(17) . .
O29 Mo9 O18 102.40(19) . .
O24 Mo9 O18 85.64(17) . .
O17 Mo9 O18 154.55(16) . .
O29 Mo9 O15 99.58(19) . .
O24 Mo9 O15 155.88(16) . .
O17 Mo9 O15 86.77(16) . .
O18 Mo9 O15 83.08(16) . .
O29 Mo9 O37 170.45(17) . .
O24 Mo9 O37 85.07(14) . .
O17 Mo9 O37 72.74(13) . .
O18 Mo9 O37 81.94(14) . .
O15 Mo9 O37 72.30(13) . .
C5 N9 N10 107.8(5) . .
C5 N9 Cu2 135.9(4) . .
N10 N9 Cu2 115.8(4) . .
O7 Mo10 O34 103.4(2) . .
O7 Mo10 O25 102.66(19) . .
O34 Mo10 O25 94.65(17) . .
O7 Mo10 O24 101.27(19) . .
O34 Mo10 O24 85.82(17) . .
O25 Mo10 O24 155.25(16) . .
O7 Mo10 O33 99.9(2) . .
O34 Mo10 O33 155.61(16) . .
O25 Mo10 O33 86.94(17) . .
O24 Mo10 O33 82.83(17) . .
O7 Mo10 O39 170.82(18) . .
O34 Mo10 O39 85.34(15) . .
O25 Mo10 O39 73.49(14) . .
O24 Mo10 O39 81.91(14) . .
O33 Mo10 O39 71.76(13) . .
C6 N10 N9 107.2(6) . .
O4 Mo11 O18 102.4(2) . .
O4 Mo11 O2 102.0(2) . .
O18 Mo11 O2 94.18(17) . .
O4 Mo11 O19 101.48(19) . .
O18 Mo11 O19 155.11(16) . .
O2 Mo11 O19 87.48(16) . .
O4 Mo11 O34 102.9(2) . .
O18 Mo11 O34 85.46(17) . .
O2 Mo11 O34 154.60(16) . .
O19 Mo11 O34 82.62(16) . .
O4 Mo11 O40 171.98(18) . .
O18 Mo11 O40 84.20(15) . .
O2 Mo11 O40 72.81(14) . .
O19 Mo11 O40 72.55(13) . .
O34 Mo11 O40 81.90(14) . .
Mo5 O11 Mo8 124.82(19) . .
C5 N11 C6 105.2(6) . .
C5 N11 N12 124.8(7) . .
C6 N11 N12 130.1(6) . .
O3 Mo12 O30 103.1(2) . .
O3 Mo12 O5 101.09(19) . .
O30 Mo12 O5 93.65(17) . .
O3 Mo12 O16 102.06(19) . .
O30 Mo12 O16 86.93(17) . .
O5 Mo12 O16 156.09(16) . .
O3 Mo12 O2 100.3(2) . .
O30 Mo12 O2 156.35(16) . .
O5 Mo12 O2 85.49(16) . .
O16 Mo12 O2 84.56(16) . .
O3 Mo12 O40 170.34(18) . .
O30 Mo12 O40 85.49(14) . .
O5 Mo12 O40 73.63(14) . .
O16 Mo12 O40 82.60(14) . .
O2 Mo12 O40 71.56(14) . .
Mo5 O12 Mo7 151.1(2) . .
C7 N13 N14 109.0(5) . .
C7 N13 Cu2 127.2(5) . .
N14 N13 Cu2 123.3(4) . .
Mo3 O13 Mo7 125.04(19) . .
Mo4 O14 Mo3 153.8(2) . .
C8 N14 N13 105.1(5) . .
Mo8 O15 Mo9 125.2(2) . .
C8 N15 C7 106.0(6) . .
C8 N15 N16 123.7(6) . .
C7 N15 N16 130.2(6) . .
Mo8 O16 Mo12 151.6(2) . .
Mo9 O17 Mo5 124.93(19) . .
Mo11 O18 Mo9 152.2(2) . .
Mo4 O19 Mo11 125.1(2) . .
Mo1 O20 Mo4 151.4(2) . .
Mo2 O21 Mo1 124.74(19) . .
Mo5 O22 Mo2 150.4(2) . .
Mo9 O24 Mo10 151.2(2) . .
Mo10 O25 Mo3 124.96(19) . .
Mo3 O26 Mo1 149.1(2) . .
Mo1 O27 Mo6 126.89(19) . .
Mo6 O28 Mo8 153.3(2) . .
Mo12 O30 Mo6 150.2(2) . .
Mo6 O31 Mo2 124.59(19) . .
Mo2 O32 Mo7 154.0(2) . .
Mo7 O33 Mo10 125.3(2) . .
Mo10 O34 Mo11 151.5(2) . .
P1 O37 Mo5 125.97(19) . .
P1 O37 Mo9 125.41(19) . .
Mo5 O37 Mo9 89.66(11) . .
P1 O37 Mo8 126.05(19) . .
Mo5 O37 Mo8 89.67(11) . .
Mo9 O37 Mo8 88.33(11) . .
P1 O38 Mo2 126.70(19) . .
P1 O38 Mo1 125.09(19) . .
Mo2 O38 Mo1 89.36(11) . .
P1 O38 Mo6 125.57(19) . .
Mo2 O38 Mo6 88.65(11) . .
Mo1 O38 Mo6 89.76(11) . .
P1 O39 Mo7 126.89(19) . .
P1 O39 Mo3 125.12(18) . .
Mo7 O39 Mo3 89.08(11) . .
P1 O39 Mo10 126.11(19) . .
Mo7 O39 Mo10 88.59(11) . .
Mo3 O39 Mo10 89.03(11) . .
P1 O40 Mo12 125.43(19) . .
P1 O40 Mo11 126.30(18) . .
Mo12 O40 Mo11 89.88(11) . .
P1 O40 Mo4 126.79(19) . .
Mo12 O40 Mo4 88.39(11) . .
Mo11 O40 Mo4 87.86(11) . .

loop_
_geom_bond_atom_site_label_1
_geom_bond_atom_site_label_2
_geom_bond_distance
_geom_bond_site_symmetry_2
Mo1 O9 1.675(4) .
Mo1 O20 1.828(4) .
Mo1 O27 1.871(4) .
Mo1 O26 1.969(4) .
Mo1 O21 2.027(4) .
Mo1 O38 2.442(3) .
P1 O39 1.532(3) .
P1 O40 1.532(4) .
P1 O37 1.535(4) .
P1 O38 1.537(4) .
O1 Mo5 1.714(4) .
C1 N1 1.338(7) .
C1 N3 1.348(7) .
Cu1 N1 1.986(4) .
Cu1 N1 1.986(4) 3_676
Cu1 N5 2.025(4) 3_676
Cu1 N5 2.025(4) .
N1 N2 1.381(6) .
O1W Cu2 2.313(5) .
Cu2 N13 1.980(5) .
Cu2 N9 1.988(5) .
Cu2 N6 2.017(5) .
Cu2 N2 2.032(5) .
Mo2 O8 1.669(4) .
Mo2 O21 1.832(4) .
Mo2 O32 1.869(4) .
Mo2 O31 1.987(4) .
Mo2 O22 2.010(4) .
Mo2 O38 2.422(3) .
C2 N2 1.310(7) .
C2 N3 1.360(8) .
O2 Mo11 1.871(4) .
O2 Mo12 1.991(4) .
Mo3 O6 1.689(4) .
Mo3 O26 1.863(4) .
Mo3 O13 1.911(4) .
Mo3 O14 1.929(4) .
Mo3 O25 1.965(4) .
Mo3 O39 2.432(3) .
O3 Mo12 1.675(4) .
N3 N4 1.397(6) .
C3 N5 1.297(7) .
C3 N7 1.349(7) .
Mo4 O10 1.669(4) .
Mo4 O19 1.856(4) .
Mo4 O14 1.886(4) .
Mo4 O5 1.923(4) .
Mo4 O20 2.022(4) .
Mo4 O40 2.459(3) .
O4 Mo11 1.674(4) .
C4 N6 1.296(7) .
C4 N7 1.336(7) .
N5 N6 1.408(6) .
Mo5 O22 1.824(4) .
Mo5 O11 1.902(4) .
Mo5 O12 1.912(4) .
Mo5 O17 1.969(4) .
Mo5 O37 2.396(3) .
C5 N9 1.295(8) .
C5 N11 1.342(8) .
O5 Mo12 1.904(4) .
Mo6 O35 1.681(4) .
Mo6 O28 1.840(4) .
Mo6 O31 1.851(4) .
Mo6 O27 1.981(4) .
Mo6 O30 1.994(4) .
Mo6 O38 2.442(3) .
C6 N10 1.257(9) .
C6 N11 1.368(10) .
Mo7 O36 1.679(4) .
Mo7 O33 1.853(4) .
Mo7 O12 1.920(4) .
Mo7 O13 1.928(4) .
Mo7 O32 1.969(4) .
Mo7 O39 2.424(3) .
O7 Mo10 1.671(4) .
N7 N8 1.418(7) .
C7 N13 1.336(8) .
C7 N15 1.349(9) .
Mo8 O23 1.678(4) .
Mo8 O15 1.864(4) .
Mo8 O16 1.874(4) .
Mo8 O11 1.957(4) .
Mo8 O28 1.969(4) .
Mo8 O37 2.455(3) .
C8 N15 1.301(9) .
C8 N14 1.317(9) .
Mo9 O29 1.672(4) .
Mo9 O24 1.863(4) .
Mo9 O17 1.883(4) .
Mo9 O18 1.962(4) .
Mo9 O15 1.984(4) .
Mo9 O37 2.450(3) .
N9 N10 1.383(7) .
Mo10 O34 1.837(4) .
Mo10 O25 1.887(4) .
Mo10 O24 1.970(4) .
Mo10 O33 1.973(4) .
Mo10 O39 2.442(3) .
Mo11 O18 1.858(4) .
Mo11 O19 1.978(4) .
Mo11 O34 1.987(4) .
Mo11 O40 2.446(3) .
N11 N12 1.420(8) .
Mo12 O30 1.833(4) .
Mo12 O16 1.948(4) .
Mo12 O40 2.421(3) .
N13 N14 1.338(8) .
N15 N16 1.410(7) .
